data_4338474
loop_
_publ_author_name
'Ashford, Dennis L.'
'Glasson, Christopher R. K.'
'Norris, Michael R.'
'Concepcion, Javier J.'
'Keinan, Shahar'
'Brennaman, M. Kyle'
'Templeton, Joseph L.'
'Meyer, Thomas J.'

_publ_section_title
;
 Controlling Ground and Excited State Properties through Ligand Changes in
 Ruthenium Polypyridyl Complexes.
;
_journal_issue 11
_journal_name_full 'Inorganic chemistry'
_journal_page_first 5637
_journal_page_last 5646
_journal_paper_doi 10.1021/ic500408j
_journal_volume 53
_journal_year 2014
_chemical_formula_moiety 'C31 H23 N7 Ru S, 2(Cl O4), C2 H3 N'
_chemical_formula_sum 'C33 H26 Cl2 N8 O8 Ru S'
_chemical_formula_weight 866.65
_space_group_crystal_system triclinic
_space_group_IT_number 2
_space_group_name_Hall '-P 1'
_space_group_name_H-M_alt 'P -1'
_symmetry_space_group_name_Hall '-P 1'
_symmetry_space_group_name_H-M 'P -1'
_atom_sites_solution_hydrogens geom
_atom_sites_solution_primary direct
_atom_sites_solution_secondary difmap
_audit_creation_date 2011-02-22
_audit_creation_method
;
  Olex2 1.1-beta
  (compiled Feb 15 2011 20:38:53, GUI svn.r3494)
;
_cell_angle_alpha 70.210(2)
_cell_angle_beta 79.219(2)
_cell_angle_gamma 76.201(2)
_cell_formula_units_Z 2
_cell_length_a 9.1095(2)
_cell_length_b 12.6614(3)
_cell_length_c 17.4806(4)
_cell_measurement_reflns_used 3920
_cell_measurement_temperature 100.0
_cell_measurement_theta_max 65.44
_cell_measurement_theta_min 3.78
_cell_volume 1829.86(8)
_computing_cell_refinement 'SAINT v7.68A (Bruker, 2009)'
_computing_data_reduction 'SAINT v7.68A (Bruker, 2009)'
_computing_molecular_graphics
;
O. V. Dolomanov, L. J. Bourhis, R. J. Gildea, J. A. K. Howard and H. Puschmann,
OLEX2: a complete structure solution, refinement and analysis program.
J. Appl. Cryst. (2009). 42, 339-341.
;
_computing_publication_material
;
O. V. Dolomanov, L. J. Bourhis, R. J. Gildea, J. A. K. Howard and H. Puschmann,
OLEX2: a complete structure solution, refinement and analysis program.
J. Appl. Cryst. (2009). 42, 339-341.
;
_computing_structure_refinement 'SHELXL-97 (Sheldrick, 2008)'
_computing_structure_solution 'smtbx-flip (Bourhis, 2008)'
_diffrn_ambient_temperature 100.0
_diffrn_detector_area_resol_mean 8
_diffrn_measured_fraction_theta_full 0.923
_diffrn_measured_fraction_theta_max 0.923
_diffrn_measurement_device_type 'Bruker SMART APEX CCD area detector'
_diffrn_measurement_method '\w and \f scans'
_diffrn_radiation_monochromator graphite
_diffrn_radiation_type CuK\a
_diffrn_radiation_wavelength 1.54184
_diffrn_reflns_av_R_equivalents 0.0535
_diffrn_reflns_av_unetI/netI 0.0602
_diffrn_reflns_limit_h_max 10
_diffrn_reflns_limit_h_min -10
_diffrn_reflns_limit_k_max 15
_diffrn_reflns_limit_k_min -13
_diffrn_reflns_limit_l_max 20
_diffrn_reflns_limit_l_min 0
_diffrn_reflns_number 14241
_diffrn_reflns_theta_full 66.40
_diffrn_reflns_theta_max 66.40
_diffrn_reflns_theta_min 2.70
_diffrn_source 'sealed tube'
_diffrn_standards_number 0
_exptl_absorpt_coefficient_mu 5.875
_exptl_absorpt_correction_T_max 0.8306
_exptl_absorpt_correction_T_min 0.3862
_exptl_absorpt_correction_type numerical
_exptl_absorpt_process_details
;
 SADABS-2008/1 (Bruker,2008) was used for absorption correction.
 R(int) was 0.0691 before and 0.0555 after correction.
 The Ratio of minimum to maximum transmission is 0.4650.
 The \l/2 correction factor is 0.0015
;
_exptl_crystal_colour red
_exptl_crystal_colour_lustre clear
_exptl_crystal_colour_primary red
_exptl_crystal_density_diffrn 1.573
_exptl_crystal_density_method 'not measured'
_exptl_crystal_description plate
_exptl_crystal_F_000 876
_exptl_crystal_recrystallization_method 'From CH3CN/Ether'
_exptl_crystal_size_max 0.211
_exptl_crystal_size_mid 0.106
_exptl_crystal_size_min 0.047
_refine_diff_density_max 1.358
_refine_diff_density_min -0.501
_refine_diff_density_rms 0.094
_refine_ls_extinction_method none
_refine_ls_goodness_of_fit_ref 1.054
_refine_ls_hydrogen_treatment constr
_refine_ls_matrix_type full
_refine_ls_number_parameters 479
_refine_ls_number_reflns 5940
_refine_ls_number_restraints 0
_refine_ls_restrained_S_all 1.054
_refine_ls_R_factor_all 0.0541
_refine_ls_R_factor_gt 0.0456
_refine_ls_shift/su_max 0.003
_refine_ls_shift/su_mean 0.000
_refine_ls_structure_factor_coef Fsqd
_refine_ls_weighting_details 'calc w=1/[\s^2^(Fo^2^)+(0.0558P)^2^+1.6141P] where P=(Fo^2^+2Fc^2^)/3'
_refine_ls_weighting_scheme calc
_refine_ls_wR_factor_gt 0.1089
_refine_ls_wR_factor_ref 0.1122
_reflns_number_gt 5095
_reflns_number_total 5940
_reflns_threshold_expression >2sigma(I)
_cod_data_source_file ic500408j_si_001.cif
_cod_data_source_block x1102017
_cod_depositor_comments 'Adding full bibliography for 4338474.cif.'
_cod_original_cell_volume 1829.86(7)
_cod_database_code 4338474

loop_
_space_group_symop_id
_space_group_symop_operation_xyz
1 'x, y, z'
2 '-x, -y, -z'

loop_
_atom_site_label
_atom_site_type_symbol
_atom_site_fract_x
_atom_site_fract_y
_atom_site_fract_z
_atom_site_U_iso_or_equiv
_atom_site_adp_type
_atom_site_occupancy
_atom_site_symmetry_multiplicity
_atom_site_calc_flag
_atom_site_refinement_flags
Ru1 Ru 0.49203(3) 0.30804(3) 0.75256(2) 0.02042(12) Uani 1 1 d .
S1 S 0.26837(13) 0.56934(10) 0.54206(7) 0.0329(3) Uani 1 1 d .
N1 N 0.4051(4) 0.3928(3) 0.6428(2) 0.0257(8) Uani 1 1 d .
C2 C 0.3846(5) 0.3584(4) 0.5806(3) 0.0289(10) Uani 1 1 d .
H2 H 0.4182 0.2819 0.5793 0.035 Uiso 1 1 calc R
C3 C 0.3121(5) 0.4423(4) 0.5205(3) 0.0336(10) Uani 1 1 d .
H3 H 0.2888 0.4321 0.4730 0.040 Uiso 1 1 calc R
C4 C 0.3513(5) 0.5023(4) 0.6316(3) 0.0279(9) Uani 1 1 d .
C5 C 0.3700(5) 0.5532(4) 0.6906(3) 0.0261(9) Uani 1 1 d .
C6 C 0.3025(5) 0.6671(4) 0.6878(3) 0.0310(10) Uani 1 1 d .
H6 H 0.2394 0.7140 0.6466 0.037 Uiso 1 1 calc R
C7 C 0.3299(5) 0.7077(4) 0.7450(3) 0.0317(10) Uani 1 1 d .
H7 H 0.2824 0.7830 0.7455 0.038 Uiso 1 1 calc R
C8 C 0.4286(5) 0.6390(4) 0.8042(3) 0.0268(9) Uani 1 1 d .
C9 C 0.4663(5) 0.6753(4) 0.8632(3) 0.0316(10) Uani 1 1 d .
H9 H 0.4223 0.7496 0.8671 0.038 Uiso 1 1 calc R
C10 C 0.5658(5) 0.6046(4) 0.9149(3) 0.0314(10) Uani 1 1 d .
H10 H 0.5935 0.6281 0.9555 0.038 Uiso 1 1 calc R
C11 C 0.6281(5) 0.4946(4) 0.9074(3) 0.0299(10) Uani 1 1 d .
H11 H 0.7010 0.4465 0.9429 0.036 Uiso 1 1 calc R
N12 N 0.5919(4) 0.4543(3) 0.8548(2) 0.0253(8) Uani 1 1 d .
C13 C 0.4916(5) 0.5255(4) 0.8030(3) 0.0265(9) Uani 1 1 d .
N14 N 0.4555(4) 0.4815(3) 0.7489(2) 0.0248(8) Uani 1 1 d .
N15 N 0.2823(4) 0.3010(3) 0.8230(2) 0.0237(7) Uani 1 1 d .
C16 C 0.1454(5) 0.3488(4) 0.7957(3) 0.0260(9) Uani 1 1 d .
H16 H 0.1419 0.3884 0.7390 0.031 Uiso 1 1 calc R
C17 C 0.0100(5) 0.3425(4) 0.8465(3) 0.0286(9) Uani 1 1 d .
H17 H -0.0843 0.3785 0.8252 0.034 Uiso 1 1 calc R
C18 C 0.0138(5) 0.2832(4) 0.9286(3) 0.0292(10) Uani 1 1 d .
H18 H -0.0779 0.2769 0.9646 0.035 Uiso 1 1 calc R
C19 C 0.1541(5) 0.2328(4) 0.9577(3) 0.0283(9) Uani 1 1 d .
H19 H 0.1592 0.1907 1.0139 0.034 Uiso 1 1 calc R
C20 C 0.2864(5) 0.2443(3) 0.9042(3) 0.0230(9) Uani 1 1 d .
C21 C 0.4392(5) 0.1994(3) 0.9297(3) 0.0247(9) Uani 1 1 d .
C22 C 0.4673(5) 0.1378(4) 1.0098(3) 0.0271(9) Uani 1 1 d .
H22 H 0.3850 0.1244 1.0519 0.032 Uiso 1 1 calc R
C23 C 0.6168(5) 0.0958(3) 1.0279(3) 0.0246(9) Uani 1 1 d .
H23 H 0.6381 0.0538 1.0823 0.029 Uiso 1 1 calc R
C24 C 0.7334(5) 0.1167(3) 0.9648(3) 0.0248(9) Uani 1 1 d .
H24 H 0.8366 0.0884 0.9751 0.030 Uiso 1 1 calc R
C25 C 0.6983(5) 0.1790(4) 0.8868(3) 0.0252(9) Uani 1 1 d .
H25 H 0.7793 0.1929 0.8439 0.030 Uiso 1 1 calc R
N26 N 0.5553(4) 0.2207(3) 0.8688(2) 0.0212(7) Uani 1 1 d .
N27 N 0.5242(4) 0.1526(3) 0.7346(2) 0.0225(7) Uani 1 1 d .
C28 C 0.4169(5) 0.0876(4) 0.7526(3) 0.0270(9) Uani 1 1 d .
H28 H 0.3172 0.1151 0.7745 0.032 Uiso 1 1 calc R
C29 C 0.4481(6) -0.0170(4) 0.7400(3) 0.0325(10) Uani 1 1 d .
H29 H 0.3699 -0.0601 0.7518 0.039 Uiso 1 1 calc R
C30 C 0.5933(6) -0.0596(4) 0.7101(3) 0.0381(11) Uani 1 1 d .
H30 H 0.6168 -0.1331 0.7030 0.046 Uiso 1 1 calc R
C31 C 0.7035(5) 0.0060(4) 0.6908(3) 0.0319(10) Uani 1 1 d .
H31 H 0.8044 -0.0216 0.6704 0.038 Uiso 1 1 calc R
C32 C 0.6648(5) 0.1133(4) 0.7018(3) 0.0257(9) Uani 1 1 d .
C33 C 0.7684(5) 0.1950(4) 0.6765(3) 0.0235(9) Uani 1 1 d .
C34 C 0.9149(5) 0.1773(4) 0.6358(3) 0.0320(10) Uani 1 1 d .
H34 H 0.9551 0.1077 0.6234 0.038 Uiso 1 1 calc R
C35 C 1.0002(5) 0.2604(4) 0.6138(3) 0.0306(10) Uani 1 1 d .
H35 H 1.1003 0.2485 0.5865 0.037 Uiso 1 1 calc R
C36 C 0.9409(5) 0.3615(4) 0.6312(3) 0.0297(10) Uani 1 1 d .
H36 H 0.9991 0.4201 0.6156 0.036 Uiso 1 1 calc R
C37 C 0.7955(5) 0.3767(4) 0.6717(3) 0.0258(9) Uani 1 1 d .
H37 H 0.7549 0.4463 0.6841 0.031 Uiso 1 1 calc R
N38 N 0.7093(4) 0.2949(3) 0.6942(2) 0.0216(7) Uani 1 1 d .
Cl41 Cl 0.87075(12) 0.67478(9) 0.64496(7) 0.0305(2) Uani 1 1 d .
O42 O 0.7266(5) 0.6764(4) 0.6901(4) 0.0750(16) Uani 1 1 d .
O43 O 0.8655(6) 0.6558(4) 0.5697(3) 0.0629(12) Uani 1 1 d .
O44 O 0.9766(5) 0.5807(3) 0.6902(3) 0.0480(10) Uani 1 1 d .
O45 O 0.9202(5) 0.7788(3) 0.6289(3) 0.0593(12) Uani 1 1 d .
Cl46 Cl 0.03641(12) -0.04689(9) 0.82934(7) 0.0303(2) Uani 1 1 d .
O47 O 0.1238(4) -0.1448(3) 0.8838(2) 0.0389(8) Uani 1 1 d .
O48 O 0.0844(4) -0.0488(3) 0.7467(2) 0.0467(9) Uani 1 1 d .
O49 O 0.0601(4) 0.0563(3) 0.8374(3) 0.0561(11) Uani 1 1 d .
O50 O -0.1219(4) -0.0528(3) 0.8490(2) 0.0353(7) Uani 1 1 d .
N51 N 0.1911(5) 0.5028(4) 0.9419(3) 0.0441(11) Uani 1 1 d .
C52 C 0.0935(6) 0.5636(5) 0.9079(3) 0.0394(12) Uani 1 1 d .
C53 C -0.0316(6) 0.6412(5) 0.8648(4) 0.0438(13) Uani 1 1 d .
H53A H -0.0055 0.7172 0.8389 0.066 Uiso 1 1 calc R
H53B H -0.1237 0.6464 0.9037 0.066 Uiso 1 1 calc R
H53C H -0.0500 0.6123 0.8227 0.066 Uiso 1 1 calc R

loop_
_atom_site_aniso_label
_atom_site_aniso_U_11
_atom_site_aniso_U_22
_atom_site_aniso_U_33
_atom_site_aniso_U_23
_atom_site_aniso_U_13
_atom_site_aniso_U_12
Ru1 0.01883(17) 0.01976(17) 0.02127(19) -0.00543(13) -0.00228(12) -0.00239(11)
S1 0.0316(6) 0.0357(6) 0.0279(6) -0.0021(5) -0.0101(5) -0.0061(5)
N1 0.0178(16) 0.0323(19) 0.027(2) -0.0082(17) -0.0035(14) -0.0054(14)
C2 0.024(2) 0.034(2) 0.029(3) -0.009(2) -0.0011(18) -0.0083(18)
C3 0.029(2) 0.046(3) 0.025(3) -0.009(2) -0.0019(19) -0.010(2)
C4 0.022(2) 0.028(2) 0.028(3) -0.0009(19) -0.0057(18) -0.0026(17)
C5 0.020(2) 0.024(2) 0.030(3) -0.0004(19) -0.0034(17) -0.0064(17)
C6 0.028(2) 0.022(2) 0.039(3) -0.005(2) -0.007(2) -0.0017(18)
C7 0.032(2) 0.024(2) 0.040(3) -0.012(2) -0.004(2) -0.0044(18)
C8 0.020(2) 0.022(2) 0.033(3) -0.0053(19) 0.0048(18) -0.0063(16)
C9 0.029(2) 0.026(2) 0.040(3) -0.011(2) 0.000(2) -0.0063(18)
C10 0.032(2) 0.032(2) 0.035(3) -0.017(2) -0.002(2) -0.0075(19)
C11 0.028(2) 0.033(2) 0.031(3) -0.012(2) -0.0055(19) -0.0043(19)
N12 0.0255(18) 0.0246(17) 0.026(2) -0.0077(16) -0.0050(15) -0.0044(15)
C13 0.024(2) 0.028(2) 0.029(3) -0.011(2) 0.0025(18) -0.0086(18)
N14 0.0245(18) 0.0243(17) 0.025(2) -0.0045(16) -0.0013(15) -0.0096(14)
N15 0.0246(18) 0.0201(16) 0.028(2) -0.0107(16) 0.0017(15) -0.0053(14)
C16 0.023(2) 0.028(2) 0.028(2) -0.0099(19) -0.0048(18) -0.0025(17)
C17 0.023(2) 0.031(2) 0.031(3) -0.009(2) -0.0021(18) -0.0047(18)
C18 0.026(2) 0.030(2) 0.033(3) -0.011(2) 0.0016(19) -0.0097(18)
C19 0.029(2) 0.029(2) 0.030(3) -0.013(2) -0.0041(19) -0.0068(18)
C20 0.026(2) 0.0188(19) 0.027(2) -0.0101(18) -0.0032(17) -0.0051(16)
C21 0.027(2) 0.0191(19) 0.032(3) -0.0136(19) -0.0044(18) -0.0032(17)
C22 0.032(2) 0.026(2) 0.026(2) -0.0101(19) -0.0059(18) -0.0064(18)
C23 0.031(2) 0.0199(19) 0.025(2) -0.0071(18) -0.0095(18) -0.0040(17)
C24 0.026(2) 0.021(2) 0.031(2) -0.0101(18) -0.0072(18) -0.0034(17)
C25 0.026(2) 0.024(2) 0.028(2) -0.0096(19) -0.0042(18) -0.0078(17)
N26 0.0212(17) 0.0200(16) 0.0228(19) -0.0080(15) -0.0037(14) -0.0016(13)
N27 0.0260(18) 0.0216(17) 0.0169(19) -0.0019(15) -0.0024(14) -0.0048(14)
C28 0.029(2) 0.030(2) 0.021(2) -0.0043(19) -0.0015(18) -0.0077(18)
C29 0.038(3) 0.029(2) 0.034(3) -0.011(2) 0.001(2) -0.015(2)
C30 0.051(3) 0.030(2) 0.035(3) -0.015(2) 0.003(2) -0.011(2)
C31 0.032(2) 0.033(2) 0.030(3) -0.012(2) 0.0029(19) -0.007(2)
C32 0.031(2) 0.023(2) 0.021(2) -0.0054(18) -0.0066(18) -0.0011(18)
C33 0.022(2) 0.026(2) 0.020(2) -0.0044(18) -0.0063(17) -0.0010(17)
C34 0.029(2) 0.032(2) 0.034(3) -0.014(2) -0.008(2) 0.0056(19)
C35 0.017(2) 0.040(3) 0.032(3) -0.010(2) -0.0008(18) -0.0041(18)
C36 0.027(2) 0.036(2) 0.025(2) -0.005(2) -0.0041(18) -0.0093(19)
C37 0.024(2) 0.026(2) 0.025(2) -0.0064(19) -0.0037(17) -0.0014(17)
N38 0.0206(17) 0.0213(17) 0.0221(19) -0.0057(15) -0.0049(14) -0.0022(14)
Cl41 0.0305(5) 0.0292(5) 0.0299(6) -0.0095(5) -0.0024(4) -0.0027(4)
O42 0.052(3) 0.050(2) 0.096(4) -0.014(3) 0.028(3) -0.002(2)
O43 0.084(3) 0.067(3) 0.046(3) -0.020(2) -0.022(2) -0.014(2)
O44 0.059(2) 0.0326(18) 0.049(2) -0.0131(18) -0.0210(19) 0.0087(17)
O45 0.059(3) 0.040(2) 0.083(3) -0.015(2) -0.021(2) -0.0150(19)
Cl46 0.0271(5) 0.0319(5) 0.0317(6) -0.0120(5) -0.0023(4) -0.0025(4)
O47 0.0320(17) 0.048(2) 0.034(2) -0.0093(17) -0.0106(15) -0.0035(15)
O48 0.045(2) 0.051(2) 0.032(2) -0.0102(18) -0.0057(16) 0.0111(17)
O49 0.041(2) 0.050(2) 0.087(3) -0.040(2) 0.017(2) -0.0197(18)
O50 0.0281(17) 0.0379(18) 0.040(2) -0.0130(16) -0.0062(14) -0.0030(14)
N51 0.037(2) 0.057(3) 0.041(3) -0.014(2) -0.002(2) -0.018(2)
C52 0.041(3) 0.050(3) 0.035(3) -0.020(3) 0.010(2) -0.027(3)
C53 0.046(3) 0.048(3) 0.043(3) -0.017(3) -0.002(2) -0.017(3)

loop_
_atom_type_symbol
_atom_type_description
_atom_type_scat_dispersion_real
_atom_type_scat_dispersion_imag
_atom_type_scat_source
C C 0.0181 0.0091 'International Tables Vol C Tables 4.2.6.8 and 6.1.1.4'
H H 0.0000 0.0000 'International Tables Vol C Tables 4.2.6.8 and 6.1.1.4'
Cl Cl 0.3639 0.7018 'International Tables Vol C Tables 4.2.6.8 and 6.1.1.4'
N N 0.0311 0.0180 'International Tables Vol C Tables 4.2.6.8 and 6.1.1.4'
O O 0.0492 0.0322 'International Tables Vol C Tables 4.2.6.8 and 6.1.1.4'
Ru Ru 0.0552 3.2960 'International Tables Vol C Tables 4.2.6.8 and 6.1.1.4'
S S 0.3331 0.5567 'International Tables Vol C Tables 4.2.6.8 and 6.1.1.4'

loop_
_geom_angle_atom_site_label_1
_geom_angle_atom_site_label_2
_geom_angle_atom_site_label_3
_geom_angle
N1 Ru1 N14 77.82(14)
N1 Ru1 N15 95.49(14)
N1 Ru1 N26 173.66(14)
N15 Ru1 N14 86.97(13)
N26 Ru1 N14 102.58(13)
N26 Ru1 N15 78.25(14)
N27 Ru1 N1 92.60(14)
N27 Ru1 N14 169.98(14)
N27 Ru1 N15 96.96(13)
N27 Ru1 N26 87.28(13)
N27 Ru1 N38 78.76(14)
N38 Ru1 N1 90.98(14)
N38 Ru1 N14 98.28(13)
N38 Ru1 N15 172.42(14)
N38 Ru1 N26 95.20(14)
C3 S1 C4 89.5(2)
C2 N1 Ru1 133.4(3)
C4 N1 Ru1 114.0(3)
C4 N1 C2 112.6(4)
C3 C2 N1 114.4(4)
C2 C3 S1 110.6(4)
N1 C4 S1 113.0(3)
N1 C4 C5 119.4(4)
C5 C4 S1 127.6(3)
C6 C5 C4 123.0(4)
N14 C5 C4 113.5(4)
N14 C5 C6 123.5(4)
C7 C6 C5 118.4(4)
C6 C7 C8 120.6(4)
C7 C8 C13 117.5(4)
C9 C8 C7 124.1(4)
C9 C8 C13 118.4(4)
C10 C9 C8 119.5(4)
C9 C10 C11 118.6(4)
N12 C11 C10 124.5(4)
C11 N12 C13 116.8(4)
N12 C13 C8 122.2(4)
N12 C13 N14 115.7(4)
N14 C13 C8 122.1(4)
C5 N14 Ru1 113.4(3)
C5 N14 C13 117.5(4)
C13 N14 Ru1 128.6(3)
C16 N15 Ru1 126.0(3)
C16 N15 C20 118.2(4)
C20 N15 Ru1 115.8(3)
N15 C16 C17 122.9(4)
C18 C17 C16 119.0(4)
C17 C18 C19 118.9(4)
C20 C19 C18 119.6(4)
N15 C20 C19 121.4(4)
N15 C20 C21 115.0(4)
C19 C20 C21 123.6(4)
C22 C21 C20 123.7(4)
N26 C21 C20 115.2(4)
N26 C21 C22 121.1(4)
C21 C22 C23 119.6(4)
C24 C23 C22 118.4(4)
C25 C24 C23 119.2(4)
N26 C25 C24 122.9(4)
C21 N26 Ru1 115.8(3)
C25 N26 Ru1 125.4(3)
C25 N26 C21 118.7(4)
C28 N27 Ru1 125.2(3)
C28 N27 C32 118.4(4)
C32 N27 Ru1 116.4(3)
N27 C28 C29 121.7(4)
C28 C29 C30 119.9(4)
C31 C30 C29 119.1(4)
C30 C31 C32 118.8(4)
N27 C32 C31 121.9(4)
N27 C32 C33 114.3(4)
C31 C32 C33 123.7(4)
C34 C33 C32 124.8(4)
N38 C33 C32 114.5(4)
N38 C33 C34 120.6(4)
C35 C34 C33 119.7(4)
C34 C35 C36 119.9(4)
C35 C36 C37 119.2(4)
N38 C37 C36 121.7(4)
C33 N38 Ru1 115.7(3)
C37 N38 Ru1 125.4(3)
C37 N38 C33 118.9(4)
O42 Cl41 O43 109.4(3)
O42 Cl41 O44 108.9(3)
O42 Cl41 O45 111.0(3)
O43 Cl41 O44 107.6(3)
O45 Cl41 O43 109.8(3)
O45 Cl41 O44 110.1(2)
O48 Cl46 O47 108.8(2)
O49 Cl46 O47 110.1(3)
O49 Cl46 O48 109.7(3)
O49 Cl46 O50 109.7(2)
O50 Cl46 O47 109.4(2)
O50 Cl46 O48 109.1(2)
N51 C52 C53 179.8(8)

loop_
_geom_bond_atom_site_label_1
_geom_bond_atom_site_label_2
_geom_bond_distance
Ru1 N1 2.056(4)
Ru1 N14 2.122(3)
Ru1 N15 2.074(4)
Ru1 N26 2.073(4)
Ru1 N27 2.041(3)
Ru1 N38 2.047(4)
S1 C3 1.714(5)
S1 C4 1.725(5)
N1 C2 1.358(6)
N1 C4 1.315(6)
C2 C3 1.356(7)
C4 C5 1.442(7)
C5 C6 1.414(6)
C5 N14 1.343(6)
C6 C7 1.353(7)
C7 C8 1.415(7)
C8 C9 1.386(7)
C8 C13 1.420(6)
C9 C10 1.346(7)
C10 C11 1.413(6)
C11 N12 1.314(6)
N12 C13 1.354(6)
C13 N14 1.368(6)
N15 C16 1.348(6)
N15 C20 1.360(6)
C16 C17 1.380(6)
C17 C18 1.379(7)
C18 C19 1.391(7)
C19 C20 1.384(6)
C20 C21 1.464(6)
C21 C22 1.390(6)
C21 N26 1.358(6)
C22 C23 1.393(6)
C23 C24 1.384(7)
C24 C25 1.378(6)
C25 N26 1.337(6)
N27 C28 1.352(6)
N27 C32 1.353(6)
C28 C29 1.370(6)
C29 C30 1.380(7)
C30 C31 1.375(7)
C31 C32 1.389(6)
C32 C33 1.469(6)
C33 C34 1.396(6)
C33 N38 1.365(5)
C34 C35 1.365(7)
C35 C36 1.377(7)
C36 C37 1.383(6)
C37 N38 1.357(6)
Cl41 O42 1.399(5)
Cl41 O43 1.426(4)
Cl41 O44 1.440(4)
Cl41 O45 1.415(4)
Cl46 O47 1.446(4)
Cl46 O48 1.436(4)
Cl46 O49 1.430(4)
Cl46 O50 1.432(3)
N51 C52 1.139(7)
C52 C53 1.456(8)

loop_
_geom_torsion_atom_site_label_1
_geom_torsion_atom_site_label_2
_geom_torsion_atom_site_label_3
_geom_torsion_atom_site_label_4
_geom_torsion
Ru1 N1 C2 C3 175.6(3)
Ru1 N1 C4 S1 -176.18(19)
Ru1 N1 C4 C5 5.6(5)
Ru1 N15 C16 C17 -178.7(3)
Ru1 N15 C20 C19 -179.5(3)
Ru1 N15 C20 C21 1.5(4)
Ru1 N27 C28 C29 -178.9(3)
Ru1 N27 C32 C31 176.3(3)
Ru1 N27 C32 C33 -5.9(5)
S1 C4 C5 C6 8.7(7)
S1 C4 C5 N14 -172.3(3)
N1 Ru1 N14 C5 12.8(3)
N1 Ru1 N14 C13 -175.6(4)
N1 Ru1 N15 C16 -4.0(3)
N1 Ru1 N15 C20 177.2(3)
N1 Ru1 N26 C21 -6.8(14)
N1 Ru1 N26 C25 169.0(11)
N1 Ru1 N27 C28 -84.5(3)
N1 Ru1 N27 C32 95.3(3)
N1 Ru1 N38 C33 -95.3(3)
N1 Ru1 N38 C37 84.0(4)
N1 C2 C3 S1 0.2(5)
N1 C4 C5 C6 -173.4(4)
N1 C4 C5 N14 5.6(6)
C2 N1 C4 S1 0.8(5)
C2 N1 C4 C5 -177.4(4)
C3 S1 C4 N1 -0.6(4)
C3 S1 C4 C5 177.4(4)
C4 S1 C3 C2 0.2(4)
C4 N1 C2 C3 -0.7(6)
C4 C5 C6 C7 -178.5(4)
C4 C5 N14 Ru1 -13.6(5)
C4 C5 N14 C13 173.9(4)
C5 C6 C7 C8 2.5(7)
C6 C5 N14 Ru1 165.4(3)
C6 C5 N14 C13 -7.2(6)
C6 C7 C8 C9 177.9(5)
C6 C7 C8 C13 -2.6(7)
C7 C8 C9 C10 -177.6(5)
C7 C8 C13 N12 177.4(4)
C7 C8 C13 N14 -2.2(6)
C8 C9 C10 C11 -0.4(7)
C8 C13 N14 Ru1 -164.4(3)
C8 C13 N14 C5 6.9(6)
C9 C8 C13 N12 -3.1(7)
C9 C8 C13 N14 177.3(4)
C9 C10 C11 N12 -2.3(8)
C10 C11 N12 C13 2.1(7)
C11 N12 C13 C8 0.6(6)
C11 N12 C13 N14 -179.8(4)
N12 C13 N14 Ru1 16.0(6)
N12 C13 N14 C5 -172.7(4)
C13 C8 C9 C10 2.9(7)
N14 Ru1 N1 C2 174.1(4)
N14 Ru1 N1 C4 -9.6(3)
N14 Ru1 N15 C16 73.4(3)
N14 Ru1 N15 C20 -105.4(3)
N14 Ru1 N26 C21 86.0(3)
N14 Ru1 N26 C25 -98.2(3)
N14 Ru1 N27 C28 -101.2(8)
N14 Ru1 N27 C32 78.5(8)
N14 Ru1 N38 C33 -173.1(3)
N14 Ru1 N38 C37 6.2(4)
N14 C5 C6 C7 2.6(7)
N15 Ru1 N1 C2 -100.2(4)
N15 Ru1 N1 C4 76.1(3)
N15 Ru1 N14 C5 -83.5(3)
N15 Ru1 N14 C13 88.1(4)
N15 Ru1 N26 C21 1.9(3)
N15 Ru1 N26 C25 177.7(3)
N15 Ru1 N27 C28 11.4(4)
N15 Ru1 N27 C32 -168.9(3)
N15 Ru1 N38 C33 53.4(11)
N15 Ru1 N38 C37 -127.4(10)
N15 C16 C17 C18 -1.2(6)
N15 C20 C21 C22 -179.2(4)
N15 C20 C21 N26 0.1(5)
C16 N15 C20 C19 1.7(6)
C16 N15 C20 C21 -177.4(3)
C16 C17 C18 C19 0.8(6)
C17 C18 C19 C20 0.8(6)
C18 C19 C20 N15 -2.1(6)
C18 C19 C20 C21 176.8(4)
C19 C20 C21 C22 1.9(6)
C19 C20 C21 N26 -178.9(4)
C20 N15 C16 C17 0.0(6)
C20 C21 C22 C23 178.3(4)
C20 C21 N26 Ru1 -1.6(4)
C20 C21 N26 C25 -177.7(3)
C21 C22 C23 C24 -0.3(6)
C22 C21 N26 Ru1 177.6(3)
C22 C21 N26 C25 1.5(6)
C22 C23 C24 C25 0.8(6)
C23 C24 C25 N26 -0.1(6)
C24 C25 N26 Ru1 -176.7(3)
C24 C25 N26 C21 -1.0(6)
N26 Ru1 N1 C2 -91.6(13)
N26 Ru1 N1 C4 84.6(13)
N26 Ru1 N14 C5 -160.7(3)
N26 Ru1 N14 C13 10.9(4)
N26 Ru1 N15 C16 177.0(3)
N26 Ru1 N15 C20 -1.8(3)
N26 Ru1 N27 C28 89.2(3)
N26 Ru1 N27 C32 -91.0(3)
N26 Ru1 N38 C33 83.4(3)
N26 Ru1 N38 C37 -97.4(3)
N26 C21 C22 C23 -0.8(6)
N27 Ru1 N1 C2 -2.9(4)
N27 Ru1 N1 C4 173.3(3)
N27 Ru1 N14 C5 30.0(9)
N27 Ru1 N14 C13 -158.4(7)
N27 Ru1 N15 C16 -97.3(3)
N27 Ru1 N15 C20 83.9(3)
N27 Ru1 N26 C21 -95.8(3)
N27 Ru1 N26 C25 80.0(3)
N27 Ru1 N38 C33 -2.8(3)
N27 Ru1 N38 C37 176.5(4)
N27 C28 C29 C30 1.6(7)
N27 C32 C33 C34 -175.0(4)
N27 C32 C33 N38 3.4(5)
C28 N27 C32 C31 -3.9(6)
C28 N27 C32 C33 173.9(4)
C28 C29 C30 C31 -2.2(8)
C29 C30 C31 C32 -0.3(8)
C30 C31 C32 N27 3.4(7)
C30 C31 C32 C33 -174.2(4)
C31 C32 C33 C34 2.7(7)
C31 C32 C33 N38 -178.8(4)
C32 N27 C28 C29 1.4(6)
C32 C33 C34 C35 178.7(4)
C32 C33 N38 Ru1 0.6(5)
C32 C33 N38 C37 -178.7(4)
C33 C34 C35 C36 -0.6(7)
C34 C33 N38 Ru1 179.1(3)
C34 C33 N38 C37 -0.2(6)
C34 C35 C36 C37 0.6(7)
C35 C36 C37 N38 -0.5(7)
C36 C37 N38 Ru1 -179.0(3)
C36 C37 N38 C33 0.3(6)
N38 Ru1 N1 C2 75.9(4)
N38 Ru1 N1 C4 -107.9(3)
N38 Ru1 N14 C5 102.0(3)
N38 Ru1 N14 C13 -86.4(4)
N38 Ru1 N15 C16 -152.5(9)
N38 Ru1 N15 C20 28.7(11)
N38 Ru1 N26 C21 -174.3(3)
N38 Ru1 N26 C25 1.5(3)
N38 Ru1 N27 C28 -174.9(4)
N38 Ru1 N27 C32 4.8(3)
N38 C33 C34 C35 0.3(7)

loop_
_smtbx_masks_void_nr
_smtbx_masks_void_average_x
_smtbx_masks_void_average_y
_smtbx_masks_void_average_z
_smtbx_masks_void_volume
_smtbx_masks_void_count_electrons
1 -0.351 0.000 0.500 203.4 41.8
